data_7011153
loop_
_publ_author_name
'Cunha, S\'onia M. P. R. M.'
'Guedes da Silva, M. F\'atima C.'
'Pombeiro, Armando J. L.'

_publ_section_title
;
 Activation of cyanamide by a molybdenum(0) diphosphinic centre.
 Formation of cyanoimide and its reactivity with electrophiles
;
_journal_issue 8
_journal_name_full 'Journal of the Chemical Society, Dalton Transactions'
_journal_page_first 1791
_journal_paper_doi 10.1039/b108165a
_journal_year 2002
_chemical_formula_sum 'C55 H48 B Cl2 F4 Mo N4 P4'
_chemical_formula_weight 1142.50
_space_group_IT_number 15
_symmetry_cell_setting monoclinic
_symmetry_space_group_name_Hall '-C 2yc'
_symmetry_space_group_name_H-M 'C 1 2/c 1'
_atom_sites_solution_hydrogens geom
_atom_sites_solution_primary direct
_atom_sites_solution_secondary difmap
_audit_creation_method SHELXL-97
_cell_angle_alpha 90.00
_cell_angle_beta 98.93(3)
_cell_angle_gamma 90.00
_cell_formula_units_Z 8
_cell_length_a 22.450(4)
_cell_length_b 12.196(2)
_cell_length_c 39.540(8)
_cell_measurement_reflns_used 15
_cell_measurement_temperature 293(2)
_cell_measurement_theta_max 35.7
_cell_measurement_theta_min 24.2
_cell_volume 10695(3)
_computing_structure_refinement 'SHELXL-97 (Sheldrick, 1997)'
_computing_structure_solution 'SHELXS-97 (Sheldrick, 1990)'
_diffrn_ambient_temperature 293(2)
_diffrn_measured_fraction_theta_full 0.727
_diffrn_measured_fraction_theta_max 0.727
_diffrn_measurement_device_type Nicolet_P3
_diffrn_measurement_method theta/2theta
_diffrn_radiation_monochromator filter
_diffrn_radiation_source 'fine-focus sealed tube'
_diffrn_radiation_type CuK\a
_diffrn_radiation_wavelength 1.54178
_diffrn_reflns_av_R_equivalents 0.0000
_diffrn_reflns_av_sigmaI/netI 0.0228
_diffrn_reflns_limit_h_max 0
_diffrn_reflns_limit_h_min -22
_diffrn_reflns_limit_k_max 12
_diffrn_reflns_limit_k_min 0
_diffrn_reflns_limit_l_max 39
_diffrn_reflns_limit_l_min -38
_diffrn_reflns_number 4006
_diffrn_reflns_theta_full 50.06
_diffrn_reflns_theta_max 50.06
_diffrn_reflns_theta_min 4.14
_diffrn_standards_decay_% 10
_diffrn_standards_interval_count 100
_diffrn_standards_number 3
_exptl_absorpt_coefficient_mu 4.511
_exptl_absorpt_correction_T_max 0.4811
_exptl_absorpt_correction_T_min 0.3447
_exptl_absorpt_correction_type none
_exptl_crystal_density_diffrn 1.419
_exptl_crystal_density_method 'not measured'
_exptl_crystal_description prism
_exptl_crystal_F_000 4664
_exptl_crystal_size_max 0.30
_exptl_crystal_size_mid 0.24
_exptl_crystal_size_min 0.19
_refine_diff_density_max 0.969
_refine_diff_density_min -0.726
_refine_diff_density_rms 0.096
_refine_ls_extinction_coef 0.000013(18)
_refine_ls_extinction_expression Fc^*^=kFc[1+0.001xFc^2^\l^3^/sin(2\q)]^-1/4^
_refine_ls_extinction_method SHELXL
_refine_ls_goodness_of_fit_ref 1.046
_refine_ls_hydrogen_treatment mixed
_refine_ls_matrix_type full
_refine_ls_number_parameters 641
_refine_ls_number_reflns 4004
_refine_ls_number_restraints 0
_refine_ls_restrained_S_all 1.046
_refine_ls_R_factor_all 0.0742
_refine_ls_R_factor_gt 0.0729
_refine_ls_shift/su_max 0.234
_refine_ls_shift/su_mean 0.034
_refine_ls_structure_factor_coef Fsqd
_refine_ls_weighting_details 'calc w=1/[\s^2^(Fo^2^)+(0.1336P)^2^+104.6649P] where P=(Fo^2^+2Fc^2^)/3'
_refine_ls_weighting_scheme calc
_refine_ls_wR_factor_gt 0.1938
_refine_ls_wR_factor_ref 0.1964
_reflns_number_gt 3931
_reflns_number_total 4004
_reflns_threshold_expression >2sigma(I)
_cod_data_source_file b108165a.txt
_cod_data_source_block pmb01
_cod_original_sg_symbol_H-M C2/c
_cod_database_code 7011153

loop_
_symmetry_equiv_pos_as_xyz
'x, y, z'
'-x, y, -z+1/2'
'x+1/2, y+1/2, z'
'-x+1/2, y+1/2, -z+1/2'
'-x, -y, -z'
'x, -y, z-1/2'
'-x+1/2, -y+1/2, -z'
'x+1/2, -y+1/2, z-1/2'

loop_
_atom_site_label
_atom_site_type_symbol
_atom_site_fract_x
_atom_site_fract_y
_atom_site_fract_z
_atom_site_U_iso_or_equiv
_atom_site_adp_type
_atom_site_occupancy
_atom_site_symmetry_multiplicity
_atom_site_calc_flag
_atom_site_refinement_flags
_atom_site_disorder_assembly
_atom_site_disorder_group
Mo1 Mo 0.0000 0.35817(9) 0.2500 0.0588(5) Uani 1 2 d S . .
P1 P 0.02800(13) 0.2250(2) 0.29958(7) 0.0574(8) Uani 1 1 d . . .
P2 P 0.03498(12) 0.4921(2) 0.29858(7) 0.0563(8) Uani 1 1 d . . .
N1 N -0.0799(4) 0.3582(6) 0.2607(2) 0.057(2) Uani 1 1 d . . .
N2A N -0.1774(9) 0.3557(14) 0.2772(5) 0.110(6) Uiso 0.75 1 d P . .
N2B N -0.1920(16) 0.358(3) 0.2568(11) 0.061(10) Uiso 0.25 1 d P . .
C1 C -0.0247(5) 0.1160(9) 0.3054(3) 0.062(3) Uani 1 1 d . . .
C2 C -0.0791(5) 0.1403(10) 0.3181(3) 0.071(3) Uani 1 1 d . . .
C3 C -0.1211(6) 0.0598(14) 0.3200(3) 0.088(4) Uani 1 1 d . . .
C4 C -0.1108(8) -0.0444(13) 0.3096(4) 0.102(5) Uani 1 1 d . . .
C5 C -0.0572(7) -0.0705(11) 0.2979(4) 0.093(4) Uani 1 1 d . . .
C6 C -0.0164(6) 0.0099(10) 0.2957(3) 0.078(3) Uani 1 1 d . . .
C7 C 0.1009(5) 0.1561(9) 0.3048(3) 0.066(3) Uani 1 1 d . . .
C8 C 0.1263(6) 0.1248(9) 0.2768(3) 0.074(3) Uani 1 1 d . . .
C9 C 0.1812(6) 0.0713(11) 0.2802(4) 0.085(4) Uani 1 1 d . . .
C10 C 0.2111(6) 0.0485(11) 0.3115(5) 0.097(4) Uani 1 1 d . . .
C11 C 0.1869(8) 0.0778(15) 0.3405(4) 0.116(5) Uani 1 1 d . . .
C12 C 0.1326(6) 0.1305(12) 0.3369(4) 0.094(4) Uani 1 1 d . . .
C13 C 0.0910(5) 0.5953(9) 0.2930(3) 0.061(3) Uani 1 1 d . . .
C14 C 0.1501(6) 0.5634(11) 0.2912(3) 0.082(4) Uani 1 1 d . . .
C15 C 0.1911(6) 0.6460(17) 0.2847(4) 0.111(5) Uani 1 1 d . . .
C16 C 0.1736(9) 0.7544(13) 0.2807(4) 0.107(5) Uani 1 1 d . . .
C17 C 0.1174(7) 0.7830(11) 0.2828(4) 0.096(4) Uani 1 1 d . . .
C18 C 0.0767(6) 0.7036(11) 0.2882(3) 0.080(4) Uani 1 1 d . . .
C19 C -0.0213(5) 0.5671(8) 0.3178(3) 0.058(3) Uani 1 1 d . . .
C20 C -0.0098(6) 0.6027(12) 0.3511(3) 0.088(4) Uani 1 1 d . . .
C21 C -0.0537(9) 0.6588(12) 0.3650(4) 0.107(5) Uani 1 1 d . . .
C22 C -0.1082(8) 0.6816(11) 0.3466(4) 0.089(4) Uani 1 1 d . . .
C23 C -0.1208(5) 0.6493(10) 0.3134(4) 0.078(3) Uani 1 1 d . . .
C24 C -0.0764(6) 0.5911(9) 0.2992(3) 0.069(3) Uani 1 1 d . . .
C25 C 0.0312(5) 0.3105(9) 0.3378(2) 0.063(3) Uani 1 1 d . . .
C26 C 0.0715(5) 0.4088(9) 0.3341(3) 0.067(3) Uani 1 1 d . . .
C27 C -0.1298(7) 0.3576(10) 0.2673(4) 0.099(5) Uani 1 1 d . . .
Mo1' Mo 0.0000 0.0000 0.5000 0.0605(5) Uani 1 2 d S . .
P1' P 0.01638(13) 0.0643(2) 0.44139(7) 0.0612(8) Uani 1 1 d . . .
P2' P -0.09223(12) -0.0838(2) 0.46327(7) 0.0601(8) Uani 1 1 d . . .
N1' N -0.0447(4) 0.1314(7) 0.5028(2) 0.060(2) Uani 1 1 d . . .
N2'A N -0.0985(10) 0.301(2) 0.5028(6) 0.145(8) Uiso 0.75 1 d P . .
N2'B N -0.0897(14) 0.310(3) 0.5222(9) 0.048(9) Uiso 0.25 1 d P . .
C1' C 0.0440(6) 0.2033(10) 0.4352(3) 0.067(3) Uani 1 1 d . . .
C2' C 0.0047(6) 0.2916(12) 0.4325(3) 0.088(4) Uani 1 1 d . . .
C3' C 0.0282(9) 0.3975(12) 0.4305(4) 0.103(5) Uani 1 1 d . . .
C4' C 0.0875(11) 0.4140(13) 0.4309(4) 0.111(5) Uani 1 1 d . . .
C5' C 0.1258(7) 0.3295(15) 0.4327(4) 0.103(5) Uani 1 1 d . . .
C6' C 0.1054(6) 0.2214(11) 0.4346(3) 0.085(4) Uani 1 1 d . . .
C7' C 0.0621(6) -0.0249(10) 0.4187(3) 0.073(3) Uani 1 1 d . . .
C8' C 0.1179(7) -0.0589(12) 0.4358(3) 0.091(4) Uani 1 1 d . . .
C9' C 0.1565(7) -0.1214(14) 0.4185(5) 0.123(6) Uani 1 1 d . . .
C10' C 0.1334(11) -0.1527(16) 0.3846(5) 0.144(7) Uani 1 1 d . . .
C11' C 0.0793(9) -0.1196(17) 0.3692(4) 0.128(6) Uani 1 1 d . . .
C12' C 0.0438(6) -0.0560(11) 0.3858(3) 0.088(4) Uani 1 1 d . . .
C13' C -0.1044(5) -0.2318(10) 0.4586(3) 0.065(3) Uani 1 1 d . . .
C14' C -0.1494(6) -0.2699(11) 0.4331(3) 0.078(3) Uani 1 1 d . . .
C15' C -0.1580(6) -0.3807(13) 0.4281(3) 0.087(4) Uani 1 1 d . . .
C16' C -0.1236(7) -0.4529(11) 0.4488(4) 0.090(4) Uani 1 1 d . . .
C17' C -0.0813(7) -0.4168(12) 0.4741(4) 0.090(4) Uani 1 1 d . . .
C18' C -0.0707(5) -0.3054(10) 0.4794(3) 0.072(3) Uani 1 1 d . . .
C19' C -0.1647(5) -0.0340(10) 0.4725(3) 0.068(3) Uani 1 1 d . . .
C20' C -0.1993(6) -0.1005(10) 0.4907(3) 0.079(3) Uani 1 1 d . . .
C21' C -0.2516(6) -0.0614(13) 0.5003(4) 0.098(4) Uani 1 1 d . . .
C22' C -0.2701(6) 0.0417(15) 0.4919(4) 0.104(5) Uani 1 1 d . . .
C23' C -0.2375(7) 0.1091(13) 0.4742(4) 0.108(5) Uani 1 1 d . . .
C24' C -0.1846(6) 0.0699(11) 0.4642(4) 0.087(4) Uani 1 1 d . . .
C25' C -0.0592(5) 0.0668(10) 0.4155(3) 0.071(3) Uani 1 1 d . . .
C26' C -0.0907(5) -0.0423(10) 0.4185(3) 0.072(3) Uani 1 1 d . . .
C27' C -0.0687(6) 0.2149(14) 0.5070(5) 0.112(6) Uani 1 1 d . . .
B B -0.1729(13) 0.313(2) 0.3780(10) 0.148(11) Uani 1 1 d . . .
F1 F -0.1205(7) 0.3436(15) 0.3716(5) 0.249(8) Uani 1 1 d . . .
F2 F -0.1702(10) 0.2781(17) 0.4094(6) 0.314(13) Uani 1 1 d . . .
F3 F -0.1983(10) 0.255(2) 0.3559(6) 0.367(17) Uani 1 1 d . . .
F4 F -0.2073(6) 0.3968(12) 0.3817(4) 0.233(7) Uani 1 1 d . . .
Cl1 Cl 0.2461(3) 0.4108(9) 0.3625(3) 0.278(5) Uani 1 1 d . . .
Cl2 Cl 0.1806(4) 0.5783(9) 0.3889(3) 0.276(4) Uani 1 1 d . . .
C1D C 0.2454(10) 0.542(3) 0.3780(12) 0.33(3) Uani 1 1 d . . .
H2A H -0.0860 0.2137 0.3258 0.080 Uiso 1 1 d . . .
H3A H -0.1582 0.0775 0.3274 0.080 Uiso 1 1 d . . .
H4A H -0.1412 -0.0996 0.3108 0.080 Uiso 1 1 d . . .
H5A H -0.0491 -0.1442 0.2910 0.080 Uiso 1 1 d . . .
H6A H 0.0178 -0.0074 0.2867 0.080 Uiso 1 1 d . . .
H8A H 0.1064 0.1414 0.2552 0.080 Uiso 1 1 d . . .
H9A H 0.1982 0.0499 0.2605 0.080 Uiso 1 1 d . . .
H10A H 0.2486 0.0100 0.3135 0.080 Uiso 1 1 d . . .
H11A H 0.2089 0.0612 0.3628 0.080 Uiso 1 1 d . . .
H12A H 0.1162 0.1497 0.3563 0.080 Uiso 1 1 d . . .
H14A H 0.1629 0.4875 0.2941 0.080 Uiso 1 1 d . . .
H15A H 0.2318 0.6278 0.2838 0.080 Uiso 1 1 d . . .
H16A H 0.2034 0.8092 0.2764 0.080 Uiso 1 1 d . . .
H17A H 0.1054 0.8577 0.2805 0.080 Uiso 1 1 d . . .
H18A H 0.0363 0.7245 0.2885 0.080 Uiso 1 1 d . . .
H20A H 0.0296 0.5906 0.3648 0.080 Uiso 1 1 d . . .
H21A H -0.0458 0.6818 0.3882 0.080 Uiso 1 1 d . . .
H22A H -0.1385 0.7204 0.3570 0.080 Uiso 1 1 d . . .
H23A H -0.1590 0.6650 0.2998 0.080 Uiso 1 1 d . . .
H24A H -0.0854 0.5682 0.2758 0.080 Uiso 1 1 d . . .
H25A H 0.0468 0.2701 0.3572 0.080 Uiso 1 1 d . . .
H25B H -0.0096 0.3337 0.3395 0.080 Uiso 1 1 d . . .
H26A H 0.0732 0.4521 0.3547 0.080 Uiso 1 1 d . . .
H26B H 0.1085 0.3872 0.3303 0.080 Uiso 1 1 d . . .
H2'A H -0.0375 0.2798 0.4321 0.080 Uiso 1 1 d . . .
H3'A H 0.0007 0.4596 0.4289 0.080 Uiso 1 1 d . . .
H4'A H 0.1014 0.4882 0.4293 0.080 Uiso 1 1 d . . .
H5'A H 0.1682 0.3437 0.4330 0.080 Uiso 1 1 d . . .
H6'A H 0.1327 0.1606 0.4355 0.080 Uiso 1 1 d . . .
H8'A H 0.1298 -0.0393 0.4592 0.080 Uiso 1 1 d . . .
H9'A H 0.1969 -0.1430 0.4299 0.080 Uiso 1 1 d . . .
H10B H 0.1583 -0.1982 0.3729 0.080 Uiso 1 1 d . . .
H11B H 0.0671 -0.1407 0.3462 0.080 Uiso 1 1 d . . .
H12B H 0.0055 -0.0319 0.3739 0.080 Uiso 1 1 d . . .
H14B H -0.1743 -0.2182 0.4186 0.080 Uiso 1 1 d . . .
H15B H -0.1882 -0.4064 0.4102 0.080 Uiso 1 1 d . . .
H16B H -0.1287 -0.5298 0.4454 0.080 Uiso 1 1 d . . .
H17B H -0.0579 -0.4688 0.4890 0.080 Uiso 1 1 d . . .
H18B H -0.0397 -0.2804 0.4976 0.080 Uiso 1 1 d . . .
H20B H -0.1863 -0.1732 0.4961 0.080 Uiso 1 1 d . . .
H21B H -0.2751 -0.1077 0.5130 0.080 Uiso 1 1 d . . .
H22B H -0.3069 0.0690 0.4982 0.080 Uiso 1 1 d . . .
H23B H -0.2519 0.1821 0.4687 0.080 Uiso 1 1 d . . .
H24B H -0.1619 0.1167 0.4519 0.080 Uiso 1 1 d . . .
H25C H -0.0557 0.0811 0.3921 0.080 Uiso 1 1 d . . .
H25D H -0.0824 0.1251 0.4234 0.080 Uiso 1 1 d . . .
H26C H -0.1313 -0.0366 0.4066 0.080 Uiso 1 1 d . . .
H26D H -0.0705 -0.0975 0.4073 0.080 Uiso 1 1 d . . .

loop_
_atom_site_aniso_label
_atom_site_aniso_U_11
_atom_site_aniso_U_22
_atom_site_aniso_U_33
_atom_site_aniso_U_23
_atom_site_aniso_U_13
_atom_site_aniso_U_12
Mo1 0.0856(10) 0.0375(8) 0.0551(8) 0.000 0.0167(7) 0.000
P1 0.0728(19) 0.0437(16) 0.0586(17) 0.0045(13) 0.0195(14) 0.0008(14)
P2 0.0663(18) 0.0434(16) 0.0615(17) -0.0036(13) 0.0169(14) -0.0027(14)
N1 0.057(6) 0.033(5) 0.079(6) -0.003(4) 0.011(5) 0.000(4)
C1 0.074(8) 0.046(7) 0.064(7) 0.018(5) 0.005(6) 0.000(6)
C2 0.069(8) 0.075(9) 0.072(8) 0.000(6) 0.017(6) 0.005(7)
C3 0.080(9) 0.098(12) 0.091(10) 0.022(8) 0.029(7) -0.017(9)
C4 0.106(12) 0.075(11) 0.123(12) 0.030(9) 0.012(10) -0.025(9)
C5 0.105(11) 0.058(9) 0.114(11) -0.010(8) 0.012(9) -0.010(9)
C6 0.088(9) 0.058(9) 0.087(9) 0.010(7) 0.013(7) 0.004(8)
C7 0.070(7) 0.063(7) 0.063(8) 0.010(6) 0.004(7) -0.007(6)
C8 0.084(9) 0.056(8) 0.084(9) 0.015(6) 0.019(7) 0.011(7)
C9 0.081(10) 0.075(9) 0.105(11) 0.015(8) 0.030(8) 0.009(8)
C10 0.074(10) 0.076(9) 0.141(15) 0.007(10) 0.022(10) 0.015(7)
C11 0.103(13) 0.125(14) 0.110(13) 0.031(11) -0.013(10) 0.022(11)
C12 0.086(10) 0.114(12) 0.085(10) 0.011(8) 0.016(8) 0.029(9)
C13 0.060(8) 0.057(8) 0.064(7) 0.000(6) 0.008(6) -0.008(6)
C14 0.065(9) 0.084(9) 0.099(10) 0.007(7) 0.013(7) -0.007(8)
C15 0.047(8) 0.158(17) 0.130(13) 0.005(11) 0.022(8) -0.021(10)
C16 0.135(15) 0.071(11) 0.122(12) -0.001(9) 0.037(11) -0.036(10)
C17 0.101(11) 0.060(9) 0.138(13) -0.014(8) 0.054(10) -0.010(9)
C18 0.091(9) 0.065(9) 0.093(9) -0.002(7) 0.044(7) -0.016(8)
C19 0.069(8) 0.046(7) 0.061(7) -0.009(6) 0.022(6) -0.007(6)
C20 0.089(9) 0.096(10) 0.083(10) -0.020(8) 0.023(7) 0.015(8)
C21 0.157(15) 0.094(11) 0.078(10) -0.020(8) 0.041(11) 0.027(11)
C22 0.112(12) 0.069(9) 0.095(11) 0.010(8) 0.044(9) 0.020(8)
C23 0.068(8) 0.068(8) 0.102(11) -0.001(8) 0.022(7) 0.008(7)
C24 0.091(10) 0.054(7) 0.067(7) -0.007(6) 0.032(7) 0.001(7)
C25 0.089(8) 0.053(7) 0.049(6) 0.007(5) 0.015(6) 0.001(6)
C26 0.074(8) 0.054(7) 0.070(7) -0.015(6) 0.005(6) -0.006(6)
C27 0.075(10) 0.052(8) 0.178(15) -0.014(8) 0.042(11) -0.008(7)
Mo1' 0.0581(8) 0.0701(10) 0.0557(8) 0.0053(7) 0.0160(6) 0.0035(7)
P1' 0.0685(19) 0.0616(19) 0.0558(17) 0.0047(14) 0.0172(14) 0.0072(15)
P2' 0.0608(18) 0.0597(19) 0.0616(18) 0.0000(14) 0.0149(14) 0.0034(15)
N1' 0.066(6) 0.041(5) 0.074(6) 0.001(5) 0.016(5) 0.015(5)
C1' 0.075(9) 0.062(8) 0.066(7) 0.012(6) 0.012(6) 0.004(7)
C2' 0.117(11) 0.072(10) 0.079(9) 0.005(7) 0.027(8) 0.002(9)
C3' 0.143(15) 0.065(10) 0.107(11) 0.011(8) 0.035(11) 0.021(10)
C4' 0.158(17) 0.067(11) 0.104(12) 0.010(9) 0.009(12) -0.026(12)
C5' 0.101(11) 0.101(13) 0.106(11) 0.014(9) 0.014(9) -0.029(10)
C6' 0.089(10) 0.076(10) 0.085(9) 0.012(7) 0.003(7) -0.004(8)
C7' 0.084(9) 0.077(9) 0.067(9) 0.002(7) 0.037(7) 0.008(7)
C8' 0.091(10) 0.098(10) 0.088(9) -0.001(8) 0.024(8) 0.019(8)
C9' 0.119(13) 0.139(15) 0.119(14) 0.014(11) 0.049(11) 0.065(11)
C10' 0.20(2) 0.148(16) 0.102(14) -0.021(12) 0.071(14) 0.071(15)
C11' 0.148(16) 0.158(17) 0.085(11) -0.031(11) 0.042(11) 0.043(13)
C12' 0.110(11) 0.095(10) 0.064(9) -0.005(7) 0.027(8) 0.013(8)
C13' 0.069(8) 0.080(9) 0.051(7) -0.013(7) 0.025(6) -0.005(7)
C14' 0.081(9) 0.075(10) 0.081(9) -0.008(7) 0.017(7) 0.001(7)
C15' 0.092(10) 0.089(11) 0.082(9) -0.019(8) 0.026(8) -0.026(9)
C16' 0.103(11) 0.064(9) 0.114(12) -0.010(9) 0.046(10) -0.007(9)
C17' 0.095(11) 0.073(10) 0.105(11) 0.004(9) 0.028(9) 0.011(8)
C18' 0.072(8) 0.063(9) 0.087(9) 0.005(7) 0.033(7) 0.006(7)
C19' 0.067(8) 0.072(9) 0.066(7) -0.008(6) 0.014(6) 0.011(7)
C20' 0.074(9) 0.074(8) 0.095(9) -0.008(7) 0.033(7) 0.004(7)
C21' 0.080(10) 0.094(11) 0.129(12) 0.011(9) 0.041(8) 0.009(8)
C22' 0.071(10) 0.118(13) 0.127(13) -0.012(10) 0.033(9) 0.040(10)
C23' 0.091(11) 0.094(11) 0.140(14) 0.023(10) 0.024(10) 0.030(9)
C24' 0.082(10) 0.074(10) 0.110(10) 0.008(8) 0.026(8) 0.006(8)
C25' 0.083(8) 0.083(9) 0.048(7) 0.006(6) 0.010(6) 0.007(7)
C26' 0.067(8) 0.085(9) 0.063(7) 0.001(6) 0.005(6) -0.007(7)
C27' 0.077(10) 0.082(11) 0.186(17) 0.059(11) 0.044(10) 0.018(9)
B 0.106(18) 0.11(2) 0.24(4) -0.05(2) 0.06(2) -0.024(16)
F1 0.180(13) 0.29(2) 0.283(19) -0.091(15) 0.064(12) -0.026(13)
F2 0.38(3) 0.26(2) 0.29(2) 0.174(19) 0.019(19) -0.021(18)
F3 0.32(2) 0.37(3) 0.42(3) -0.28(3) 0.07(2) -0.12(2)
F4 0.183(12) 0.186(12) 0.310(18) -0.052(13) -0.023(11) 0.093(11)
Cl1 0.158(6) 0.289(11) 0.358(12) 0.050(10) -0.048(7) 0.006(7)
Cl2 0.224(8) 0.302(11) 0.291(10) -0.024(9) 0.011(7) -0.094(8)
C1D 0.085(16) 0.28(4) 0.63(8) -0.24(5) 0.07(3) -0.04(2)

loop_
_atom_type_symbol
_atom_type_description
_atom_type_scat_dispersion_real
_atom_type_scat_dispersion_imag
_atom_type_scat_source
C C 0.0181 0.0091 'International Tables Vol C Tables 4.2.6.8 and 6.1.1.4'
H H 0.0000 0.0000 'International Tables Vol C Tables 4.2.6.8 and 6.1.1.4'
B B 0.0090 0.0039 'International Tables Vol C Tables 4.2.6.8 and 6.1.1.4'
N N 0.0311 0.0180 'International Tables Vol C Tables 4.2.6.8 and 6.1.1.4'
F F 0.0727 0.0534 'International Tables Vol C Tables 4.2.6.8 and 6.1.1.4'
P P 0.2955 0.4335 'International Tables Vol C Tables 4.2.6.8 and 6.1.1.4'
Mo Mo -0.0483 2.7339 'International Tables Vol C Tables 4.2.6.8 and 6.1.1.4'
Cl Cl 0.3639 0.7018 'International Tables Vol C Tables 4.2.6.8 and 6.1.1.4'

loop_
_geom_angle_atom_site_label_1
_geom_angle_atom_site_label_2
_geom_angle_atom_site_label_3
_geom_angle
_geom_angle_site_symmetry_1
_geom_angle_site_symmetry_3
_geom_angle_publ_flag
N1 Mo1 N1 180.0(6) . 2 ?
N1 Mo1 P1 92.4(3) . 2 ?
N1 Mo1 P1 87.5(3) 2 2 ?
N1 Mo1 P1 87.5(3) . . ?
N1 Mo1 P1 92.4(3) 2 . ?
P1 Mo1 P1 100.80(13) 2 . ?
N1 Mo1 P2 91.3(2) . . ?
N1 Mo1 P2 88.7(3) 2 . ?
P1 Mo1 P2 176.23(9) 2 . ?
P1 Mo1 P2 79.55(9) . . ?
N1 Mo1 P2 88.7(3) . 2 ?
N1 Mo1 P2 91.3(2) 2 2 ?
P1 Mo1 P2 79.55(9) 2 2 ?
P1 Mo1 P2 176.23(9) . 2 ?
P2 Mo1 P2 100.35(13) . 2 ?
C1 P1 C7 103.9(5) . . ?
C1 P1 C25 104.8(5) . . ?
C7 P1 C25 104.5(5) . . ?
C1 P1 Mo1 118.4(3) . . ?
C7 P1 Mo1 119.3(4) . . ?
C25 P1 Mo1 104.2(3) . . ?
C13 P2 C26 104.0(5) . . ?
C13 P2 C19 104.0(5) . . ?
C26 P2 C19 102.6(5) . . ?
C13 P2 Mo1 119.4(4) . . ?
C26 P2 Mo1 105.8(3) . . ?
C19 P2 Mo1 118.9(4) . . ?
C27 N1 Mo1 179.6(11) . . ?
N2B N2A C27 85(3) . . ?
N2A N2B C27 59(3) . . ?
C6 C1 C2 117.2(11) . . ?
C6 C1 P1 122.4(10) . . ?
C2 C1 P1 120.3(9) . . ?
C3 C2 C1 120.4(11) . . ?
C4 C3 C2 119.9(12) . . ?
C3 C4 C5 120.6(12) . . ?
C6 C5 C4 119.0(12) . . ?
C5 C6 C1 122.9(12) . . ?
C8 C7 C12 117.1(11) . . ?
C8 C7 P1 121.0(9) . . ?
C12 C7 P1 121.9(10) . . ?
C7 C8 C9 121.8(12) . . ?
C10 C9 C8 119.8(13) . . ?
C9 C10 C11 120.3(13) . . ?
C12 C11 C10 119.6(13) . . ?
C11 C12 C7 121.3(13) . . ?
C18 C13 C14 117.9(10) . . ?
C18 C13 P2 122.3(9) . . ?
C14 C13 P2 119.7(9) . . ?
C13 C14 C15 117.5(12) . . ?
C16 C15 C14 121.4(13) . . ?
C17 C16 C15 120.2(13) . . ?
C16 C17 C18 119.2(13) . . ?
C13 C18 C17 123.8(12) . . ?
C24 C19 C20 117.8(10) . . ?
C24 C19 P2 120.9(8) . . ?
C20 C19 P2 121.3(9) . . ?
C19 C20 C21 119.8(13) . . ?
C22 C21 C20 122.0(13) . . ?
C21 C22 C23 119.8(12) . . ?
C22 C23 C24 118.5(12) . . ?
C19 C24 C23 122.1(11) . . ?
C26 C25 P1 108.4(7) . . ?
C25 C26 P2 108.2(7) . . ?
N1 C27 N2A 174(2) . . ?
N1 C27 N2B 150(2) . . ?
N2A C27 N2B 36.1(15) . . ?
N1' Mo1' N1' 180.0(5) . 5_556 ?
N1' Mo1' P1' 93.1(3) . 5_556 ?
N1' Mo1' P1' 86.9(3) 5_556 5_556 ?
N1' Mo1' P1' 86.9(3) . . ?
N1' Mo1' P1' 93.1(3) 5_556 . ?
P1' Mo1' P1' 180.000(1) 5_556 . ?
N1' Mo1' P2' 88.9(3) . . ?
N1' Mo1' P2' 91.1(3) 5_556 . ?
P1' Mo1' P2' 100.19(9) 5_556 . ?
P1' Mo1' P2' 79.81(9) . . ?
N1' Mo1' P2' 91.1(3) . 5_556 ?
N1' Mo1' P2' 88.9(3) 5_556 5_556 ?
P1' Mo1' P2' 79.81(9) 5_556 5_556 ?
P1' Mo1' P2' 100.19(9) . 5_556 ?
P2' Mo1' P2' 180.00(11) . 5_556 ?
C7' P1' C1' 105.0(5) . . ?
C7' P1' C25' 106.0(6) . . ?
C1' P1' C25' 102.2(5) . . ?
C7' P1' Mo1' 116.0(4) . . ?
C1' P1' Mo1' 120.7(4) . . ?
C25' P1' Mo1' 105.2(4) . . ?
C19' P2' C13' 103.0(5) . . ?
C19' P2' C26' 104.5(5) . . ?
C13' P2' C26' 101.4(5) . . ?
C19' P2' Mo1' 115.0(4) . . ?
C13' P2' Mo1' 123.2(4) . . ?
C26' P2' Mo1' 107.6(4) . . ?
C27' N1' Mo1' 174.2(12) . . ?
N2'B N2'A C27' 86(4) . . ?
N2'A N2'B C27' 61(3) . . ?
C2' C1' C6' 119.4(12) . . ?
C2' C1' P1' 120.3(10) . . ?
C6' C1' P1' 120.2(9) . . ?
C1' C2' C3' 118.7(13) . . ?
C4' C3' C2' 121.2(14) . . ?
C5' C4' C3' 120.9(15) . . ?
C4' C5' C6' 121.0(14) . . ?
C1' C6' C5' 118.7(13) . . ?
C12' C7' C8' 119.8(11) . . ?
C12' C7' P1' 121.9(11) . . ?
C8' C7' P1' 118.3(10) . . ?
C7' C8' C9' 120.2(13) . . ?
C10' C9' C8' 116.4(14) . . ?
C11' C10' C9' 121.7(14) . . ?
C10' C11' C12' 121.0(15) . . ?
C11' C12' C7' 120.9(14) . . ?
C18' C13' C14' 119.4(11) . . ?
C18' C13' P2' 121.8(9) . . ?
C14' C13' P2' 118.8(10) . . ?
C15' C14' C13' 120.1(12) . . ?
C16' C15' C14' 119.7(13) . . ?
C17' C16' C15' 120.5(13) . . ?
C16' C17' C18' 121.2(13) . . ?
C13' C18' C17' 119.1(12) . . ?
C24' C19' C20' 118.3(11) . . ?
C24' C19' P2' 121.8(10) . . ?
C20' C19' P2' 119.7(9) . . ?
C21' C20' C19' 120.6(12) . . ?
C22' C21' C20' 119.9(13) . . ?
C21' C22' C23' 121.3(12) . . ?
C22' C23' C24' 119.2(13) . . ?
C19' C24' C23' 120.7(12) . . ?
C26' C25' P1' 110.0(8) . . ?
C25' C26' P2' 113.1(8) . . ?
N1' C27' N2'A 164(2) . . ?
N1' C27' N2'B 163(2) . . ?
N2'A C27' N2'B 32.8(15) . . ?
F3 B F1 112(3) . . ?
F3 B F2 117(3) . . ?
F1 B F2 112(3) . . ?
F3 B F4 109(3) . . ?
F1 B F4 111(2) . . ?
F2 B F4 95(2) . . ?
Cl2 C1D Cl1 113.9(17) . . ?

loop_
_geom_bond_atom_site_label_1
_geom_bond_atom_site_label_2
_geom_bond_distance
_geom_bond_site_symmetry_2
_geom_bond_publ_flag
Mo1 N1 1.907(9) . ?
Mo1 N1 1.907(9) 2 ?
Mo1 P1 2.549(3) 2 ?
Mo1 P1 2.549(3) . ?
Mo1 P2 2.551(3) . ?
Mo1 P2 2.551(3) 2 ?
P1 C1 1.818(11) . ?
P1 C7 1.823(12) . ?
P1 C25 1.829(10) . ?
P2 C13 1.816(11) . ?
P2 C26 1.821(12) . ?
P2 C19 1.819(11) . ?
N1 C27 1.189(15) . ?
N2A N2B 0.82(4) . ?
N2A C27 1.19(2) . ?
N2B C27 1.39(4) . ?
C1 C6 1.371(15) . ?
C1 C2 1.422(15) . ?
C2 C3 1.371(17) . ?
C3 C4 1.37(2) . ?
C4 C5 1.39(2) . ?
C5 C6 1.354(17) . ?
C7 C8 1.375(16) . ?
C7 C12 1.393(16) . ?
C8 C9 1.383(16) . ?
C9 C10 1.343(19) . ?
C10 C11 1.39(2) . ?
C11 C12 1.368(19) . ?
C13 C18 1.366(16) . ?
C13 C14 1.396(15) . ?
C14 C15 1.414(19) . ?
C15 C16 1.38(2) . ?
C16 C17 1.32(2) . ?
C17 C18 1.373(17) . ?
C19 C24 1.367(15) . ?
C19 C20 1.375(15) . ?
C20 C21 1.382(18) . ?
C21 C22 1.353(19) . ?
C22 C23 1.357(18) . ?
C23 C24 1.408(16) . ?
C25 C26 1.523(15) . ?
Mo1' N1' 1.904(9) . ?
Mo1' N1' 1.904(9) 5_556 ?
Mo1' P1' 2.527(3) 5_556 ?
Mo1' P1' 2.527(3) . ?
Mo1' P2' 2.551(3) . ?
Mo1' P2' 2.551(3) 5_556 ?
P1' C7' 1.823(12) . ?
P1' C1' 1.834(12) . ?
P1' C25' 1.841(12) . ?
P2' C19' 1.826(11) . ?
P2' C13' 1.832(12) . ?
P2' C26' 1.848(11) . ?
N1' C27' 1.176(17) . ?
N2'A N2'B 0.77(3) . ?
N2'A C27' 1.24(2) . ?
N2'B C27' 1.42(4) . ?
C1' C2' 1.386(17) . ?
C1' C6' 1.400(16) . ?
C2' C3' 1.40(2) . ?
C3' C4' 1.34(2) . ?
C4' C5' 1.34(2) . ?
C5' C6' 1.401(19) . ?
C7' C12' 1.358(16) . ?
C7' C8' 1.390(17) . ?
C8' C9' 1.409(18) . ?
C9' C10' 1.41(2) . ?
C10' C11' 1.33(2) . ?
C11' C12' 1.353(19) . ?
C13' C18' 1.365(15) . ?
C13' C14' 1.392(15) . ?
C14' C15' 1.376(18) . ?
C15' C16' 1.360(19) . ?
C16' C17' 1.340(19) . ?
C17' C18' 1.389(18) . ?
C19' C24' 1.367(16) . ?
C19' C20' 1.398(16) . ?
C20' C21' 1.373(17) . ?
C21' C22' 1.35(2) . ?
C22' C23' 1.36(2) . ?
C23' C24' 1.394(18) . ?
C25' C26' 1.520(16) . ?
B F3 1.20(3) . ?
B F1 1.30(2) . ?
B F2 1.30(4) . ?
B F4 1.31(3) . ?
Cl1 C1D 1.71(3) . ?
Cl2 C1D 1.64(2) . ?
